data_1545020
loop_
_publ_author_name
'Fu, Kai'
'Zhang, Jingchuan'
'Lin, Lili'
'Li, Jun'
'Liu, Xiaohua'
'Feng, Xiaoming'

_publ_section_title
;
 Chiral N,N&#x2032;-Dioxide/Lanthanide(III) Complex Catalyzed Asymmetric
 Bisvinylogous Mukaiyama Aldol Reactions
;
_journal_name_full 'Organic Letters'
_journal_paper_doi 10.1021/acs.orglett.6b03470
_journal_year 2017
_chemical_absolute_configuration ad
_chemical_formula_moiety 'C22 H22 O5'
_chemical_formula_sum 'C22 H22 O5'
_chemical_formula_weight 366.39
_chemical_name_systematic
;
 ? 
;
_space_group_crystal_system triclinic
_space_group_IT_number 1
_space_group_name_Hall 'P 1'
_space_group_name_H-M_alt 'P 1'
_symmetry_space_group_name_Hall 'P 1'
_symmetry_space_group_name_H-M 'P 1'
_atom_sites_solution_hydrogens geom
_atom_sites_solution_primary direct
_audit_creation_date 2016-03-10
_audit_creation_method
;
Olex2 1.2
(compiled 2016.02.19 svn.r3266 for OlexSys, GUI svn.r5155)
;
_cell_angle_alpha 102.143(3)
_cell_angle_beta 93.557(3)
_cell_angle_gamma 90.362(3)
_cell_formula_units_Z 2
_cell_length_a 5.5512(2)
_cell_length_b 8.9374(3)
_cell_length_c 19.4754(6)
_cell_measurement_reflns_used 8345
_cell_measurement_temperature 293.2(5)
_cell_measurement_theta_max 72.5940
_cell_measurement_theta_min 4.6530
_cell_volume 942.61(6)
_computing_cell_refinement
;
CrysAlisPro, Agilent Technologies,
Version 1.171.37.35 (release 13-08-2014 CrysAlis171 .NET)
(compiled Aug 13 2014,18:06:01)
;
_computing_data_collection
;
CrysAlisPro, Agilent Technologies,
Version 1.171.37.35 (release 13-08-2014 CrysAlis171 .NET)
(compiled Aug 13 2014,18:06:01)
;
_computing_data_reduction
;
CrysAlisPro, Agilent Technologies,
Version 1.171.37.35 (release 13-08-2014 CrysAlis171 .NET)
(compiled Aug 13 2014,18:06:01)
;
_computing_molecular_graphics 'Olex2 (Dolomanov et al., 2009)'
_computing_publication_material 'Olex2 (Dolomanov et al., 2009)'
_computing_structure_refinement 'ShelXL (Sheldrick, 2015)'
_computing_structure_solution 'ShelXT (Sheldrick, 2015)'
_diffrn_ambient_environment air
_diffrn_ambient_temperature 293.2(5)
_diffrn_detector 'CCD plate'
_diffrn_detector_area_resol_mean 15.9595
_diffrn_detector_type EosS2
_diffrn_measured_fraction_theta_full 0.999
_diffrn_measured_fraction_theta_max 0.999
_diffrn_measurement_details
;
#__ type_ start__ end____ width___ exp.time_
  1 omega   10.00  104.00   1.0000    1.0000
omega____ theta____ kappa____ phi______ frames
    -       36.4171   77.0000  -90.0000 94

#__ type_ start__ end____ width___ exp.time_
  2 omega   23.00   90.00   1.0000    1.0000
omega____ theta____ kappa____ phi______ frames
    -       36.4171 -125.0000    0.0000 67

#__ type_ start__ end____ width___ exp.time_
  3 omega  -31.00   53.00   1.0000    1.0000
omega____ theta____ kappa____ phi______ frames
    -       36.4171  -57.0000 -150.0000 84

#__ type_ start__ end____ width___ exp.time_
  4 omega   20.00  104.00   1.0000    1.0000
omega____ theta____ kappa____ phi______ frames
    -       36.4171   57.0000 -150.0000 84

#__ type_ start__ end____ width___ exp.time_
  5 omega  -31.00   53.00   1.0000    1.0000
omega____ theta____ kappa____ phi______ frames
    -       36.4171  -57.0000   30.0000 84

#__ type_ start__ end____ width___ exp.time_
  6 omega   23.00   90.00   1.0000    1.0000
omega____ theta____ kappa____ phi______ frames
    -       36.4171 -125.0000 -180.0000 67

#__ type_ start__ end____ width___ exp.time_
  7 omega   18.00  106.00   1.0000    1.0000
omega____ theta____ kappa____ phi______ frames
    -       36.4171   38.0000 -180.0000 88

#__ type_ start__ end____ width___ exp.time_
  8 omega   22.00   89.00   1.0000    1.0000
omega____ theta____ kappa____ phi______ frames
    -       36.4171 -124.0000   87.0000 67

#__ type_ start__ end____ width___ exp.time_
  9 omega    7.00  108.00   1.0000    1.0000
omega____ theta____ kappa____ phi______ frames
    -       36.4171   19.0000  150.0000 101

#__ type_ start__ end____ width___ exp.time_
 10 omega    6.00   35.00   1.0000    1.0000
omega____ theta____ kappa____ phi______ frames
    -       38.0000   86.0000   32.5330 29

#__ type_ start__ end____ width___ exp.time_
 11 omega    3.00   29.00   1.0000    1.0000
omega____ theta____ kappa____ phi______ frames
    -       38.0000   91.0000  113.3437 26

#__ type_ start__ end____ width___ exp.time_
 12 omega    5.00   33.00   1.0000    1.0000
omega____ theta____ kappa____ phi______ frames
    -       38.0000   88.0000  -15.5828 28

#__ type_ start__ end____ width___ exp.time_
 13 omega   13.00   46.00   1.0000    1.0000
omega____ theta____ kappa____ phi______ frames
    -       42.0000   81.0000 -127.7876 33

#__ type_ start__ end____ width___ exp.time_
 14 omega   17.00   46.00   1.0000    1.0000
omega____ theta____ kappa____ phi______ frames
    -       46.0000   81.0000   70.8463 29

#__ type_ start__ end____ width___ exp.time_
 15 omega   28.00  121.00   1.0000    1.0000
omega____ theta____ kappa____ phi______ frames
    -       54.0000   76.0000 -137.4890 93

#__ type_ start__ end____ width___ exp.time_
 16 omega   27.00  122.00   1.0000    1.0000
omega____ theta____ kappa____ phi______ frames
    -       54.0000   77.0000  117.4881 95

#__ type_ start__ end____ width___ exp.time_
 17 omega   27.00  122.00   1.0000    1.0000
omega____ theta____ kappa____ phi______ frames
    -       54.0000   77.0000  -26.6933 95

#__ type_ start__ end____ width___ exp.time_
 18 omega   27.00  122.00   1.0000    1.0000
omega____ theta____ kappa____ phi______ frames
    -       54.0000   77.0000  165.1526 95

#__ type_ start__ end____ width___ exp.time_
 19 omega   28.00  121.00   1.0000    1.0000
omega____ theta____ kappa____ phi______ frames
    -       54.0000   76.0000  -78.9941 93

#__ type_ start__ end____ width___ exp.time_
 20 omega   27.00  122.00   1.0000    1.0000
omega____ theta____ kappa____ phi______ frames
    -       54.0000   77.0000   21.7293 95

#__ type_ start__ end____ width___ exp.time_
 21 omega   32.00  125.00   1.0000    1.0000
omega____ theta____ kappa____ phi______ frames
    -       58.0000   76.0000  133.6295 93

#__ type_ start__ end____ width___ exp.time_
 22 omega   32.00  125.00   1.0000    1.0000
omega____ theta____ kappa____ phi______ frames
    -       58.0000   76.0000  -68.4872 93

#__ type_ start__ end____ width___ exp.time_
 23 omega   75.00  165.00   1.0000    8.0000
omega____ theta____ kappa____ phi______ frames
    -       98.0000   70.0000   30.6359 90

#__ type_ start__ end____ width___ exp.time_
 24 omega   39.00  109.00   1.0000    8.0000
omega____ theta____ kappa____ phi______ frames
    -      108.0000  -94.0000  -30.0000 70

#__ type_ start__ end____ width___ exp.time_
 25 omega   38.00  116.00   1.0000    8.0000
omega____ theta____ kappa____ phi______ frames
    -      108.0000 -111.0000   90.0000 78

#__ type_ start__ end____ width___ exp.time_
 26 omega   90.00  175.00   1.0000    8.0000
omega____ theta____ kappa____ phi______ frames
    -      108.0000   61.0000  150.0000 85

#__ type_ start__ end____ width___ exp.time_
 27 omega   90.00  175.00   1.0000    8.0000
omega____ theta____ kappa____ phi______ frames
    -      108.0000   61.0000 -150.0000 85

#__ type_ start__ end____ width___ exp.time_
 28 omega   90.00  175.00   1.0000    8.0000
omega____ theta____ kappa____ phi______ frames
    -      108.0000   61.0000    0.0000 85

#__ type_ start__ end____ width___ exp.time_
 29 omega   81.00  176.00   1.0000    8.0000
omega____ theta____ kappa____ phi______ frames
    -      108.0000   77.0000 -120.0000 95

#__ type_ start__ end____ width___ exp.time_
 30 omega   90.00  175.00   1.0000    8.0000
omega____ theta____ kappa____ phi______ frames
    -      108.0000   61.0000  -60.0000 85

#__ type_ start__ end____ width___ exp.time_
 31 omega   90.00  175.00   1.0000    8.0000
omega____ theta____ kappa____ phi______ frames
    -      108.0000   61.0000   60.0000 85

#__ type_ start__ end____ width___ exp.time_
 32 omega   90.00  175.00   1.0000    8.0000
omega____ theta____ kappa____ phi______ frames
    -      108.0000   61.0000  120.0000 85

#__ type_ start__ end____ width___ exp.time_
 33 omega   81.00  176.00   1.0000    8.0000
omega____ theta____ kappa____ phi______ frames
    -      108.0000   77.0000    0.0000 95

#__ type_ start__ end____ width___ exp.time_
 34 omega   39.00  109.00   1.0000    8.0000
omega____ theta____ kappa____ phi______ frames
    -      108.0000  -94.0000  120.0000 70

#__ type_ start__ end____ width___ exp.time_
 35 omega   81.00  176.00   1.0000    8.0000
omega____ theta____ kappa____ phi______ frames
    -      108.0000   77.0000   30.0000 95

#__ type_ start__ end____ width___ exp.time_
 36 omega   40.00   98.00   1.0000    8.0000
omega____ theta____ kappa____ phi______ frames
    -      108.0000  -45.0000  -60.0000 58

#__ type_ start__ end____ width___ exp.time_
 37 omega   90.00  175.00   1.0000    8.0000
omega____ theta____ kappa____ phi______ frames
    -      108.0000   61.0000  -90.0000 85

#__ type_ start__ end____ width___ exp.time_
 38 omega   39.00  109.00   1.0000    8.0000
omega____ theta____ kappa____ phi______ frames
    -      108.0000  -94.0000 -180.0000 70

#__ type_ start__ end____ width___ exp.time_
 39 omega   81.00  176.00   1.0000    8.0000
omega____ theta____ kappa____ phi______ frames
    -      108.0000   77.0000 -180.0000 95

#__ type_ start__ end____ width___ exp.time_
 40 omega   81.00  176.00   1.0000    8.0000
omega____ theta____ kappa____ phi______ frames
    -      108.0000   77.0000   60.0000 95

#__ type_ start__ end____ width___ exp.time_
 41 omega   81.00  176.00   1.0000    8.0000
omega____ theta____ kappa____ phi______ frames
    -      108.0000   77.0000  120.0000 95

#__ type_ start__ end____ width___ exp.time_
 42 omega   81.00  176.00   1.0000    8.0000
omega____ theta____ kappa____ phi______ frames
    -      108.0000   77.0000  150.0000 95

#__ type_ start__ end____ width___ exp.time_
 43 omega   81.00  176.00   1.0000    8.0000
omega____ theta____ kappa____ phi______ frames
    -      108.0000   77.0000   90.0000 95

#__ type_ start__ end____ width___ exp.time_
 44 omega   39.00  109.00   1.0000    8.0000
omega____ theta____ kappa____ phi______ frames
    -      108.0000  -94.0000 -120.0000 70

#__ type_ start__ end____ width___ exp.time_
 45 omega   90.00  175.00   1.0000    8.0000
omega____ theta____ kappa____ phi______ frames
    -      108.0000   61.0000 -180.0000 85

#__ type_ start__ end____ width___ exp.time_
 46 omega   82.00  108.00   1.0000    8.0000
omega____ theta____ kappa____ phi______ frames
    -      108.0000   77.0000  -90.0000 26

#__ type_ start__ end____ width___ exp.time_
 47 omega   82.00  108.00   1.0000    8.0000
omega____ theta____ kappa____ phi______ frames
    -      108.0000   77.0000  -60.0000 26

#__ type_ start__ end____ width___ exp.time_
 48 omega  119.00  176.00   1.0000    8.0000
omega____ theta____ kappa____ phi______ frames
    -      108.0000   77.0000 -150.0000 57

#__ type_ start__ end____ width___ exp.time_
 49 omega   81.00  176.00   1.0000    8.0000
omega____ theta____ kappa____ phi______ frames
    -      108.0000   77.0000  -30.0000 95

#__ type_ start__ end____ width___ exp.time_
 50 omega   81.00  107.00   1.0000    8.0000
omega____ theta____ kappa____ phi______ frames
    -      108.0000   77.0000 -150.0000 26

#__ type_ start__ end____ width___ exp.time_
 51 omega   91.00  167.00   1.0000    8.0000
omega____ theta____ kappa____ phi______ frames
    -      108.0000   61.0000 -120.0000 76
;
_diffrn_measurement_device 'four-circle diffractometer'
_diffrn_measurement_device_type 'New Gemini, Dual, Cu at zero, EosS2'
_diffrn_measurement_method '\w scans'
_diffrn_orient_matrix_UB_11 0.0523106000
_diffrn_orient_matrix_UB_12 0.1576572000
_diffrn_orient_matrix_UB_13 0.0489266000
_diffrn_orient_matrix_UB_21 -0.0140578000
_diffrn_orient_matrix_UB_22 0.0756694000
_diffrn_orient_matrix_UB_23 -0.0642417000
_diffrn_orient_matrix_UB_31 -0.2727812000
_diffrn_orient_matrix_UB_32 0.0227651000
_diffrn_orient_matrix_UB_33 0.0073342000
_diffrn_radiation_monochromator graphite
_diffrn_radiation_probe x-ray
_diffrn_radiation_type CuK\a
_diffrn_radiation_wavelength 1.54184
_diffrn_reflns_av_R_equivalents 0.0411
_diffrn_reflns_av_unetI/netI 0.0362
_diffrn_reflns_Laue_measured_fraction_full 0.999
_diffrn_reflns_Laue_measured_fraction_max 0.999
_diffrn_reflns_limit_h_max 5
_diffrn_reflns_limit_h_min -6
_diffrn_reflns_limit_k_max 10
_diffrn_reflns_limit_k_min -10
_diffrn_reflns_limit_l_max 23
_diffrn_reflns_limit_l_min -23
_diffrn_reflns_number 18059
_diffrn_reflns_point_group_measured_fraction_full 0.897
_diffrn_reflns_point_group_measured_fraction_max 0.897
_diffrn_reflns_theta_full 67.064
_diffrn_reflns_theta_max 67.064
_diffrn_reflns_theta_min 4.655
_diffrn_source 'Enhance (Cu) X-ray Source'
_exptl_absorpt_coefficient_mu 0.745
_exptl_absorpt_correction_T_max 1.00000
_exptl_absorpt_correction_T_min 0.82790
_exptl_absorpt_correction_type multi-scan
_exptl_absorpt_process_details
;
CrysAlisPro, Agilent Technologies,
Version 1.171.37.35 (release 13-08-2014 CrysAlis171 .NET)
(compiled Aug 13 2014,18:06:01)
Empirical absorption correction using spherical harmonics,
 implemented in SCALE3 ABSPACK scaling algorithm.
;
_exptl_crystal_colour 'clear colourless'
_exptl_crystal_colour_lustre clear
_exptl_crystal_colour_primary colourless
_exptl_crystal_density_diffrn 1.291
_exptl_crystal_density_method 'not measured'
_exptl_crystal_description block
_exptl_crystal_F_000 388
_exptl_crystal_size_max 0.46
_exptl_crystal_size_mid 0.32
_exptl_crystal_size_min 0.26
_refine_diff_density_max 0.231
_refine_diff_density_min -0.257
_refine_diff_density_rms 0.048
_refine_ls_abs_structure_details
;
 Flack x determined using 2358 quotients [(I+)-(I-)]/[(I+)+(I-)]
 (Parsons, Flack and Wagner, Acta Cryst. B69 (2013) 249-259).
;
_refine_ls_abs_structure_Flack -0.07(10)
_refine_ls_extinction_method none
_refine_ls_goodness_of_fit_ref 1.071
_refine_ls_hydrogen_treatment constr
_refine_ls_matrix_type full
_refine_ls_number_parameters 493
_refine_ls_number_reflns 6076
_refine_ls_number_restraints 3
_refine_ls_restrained_S_all 1.071
_refine_ls_R_factor_all 0.0500
_refine_ls_R_factor_gt 0.0483
_refine_ls_shift/su_max 0.000
_refine_ls_shift/su_mean 0.000
_refine_ls_structure_factor_coef Fsqd
_refine_ls_weighting_details 'w=1/[\s^2^(Fo^2^)+(0.0863P)^2^+0.0456P] where P=(Fo^2^+2Fc^2^)/3'
_refine_ls_weighting_scheme calc
_refine_ls_wR_factor_gt 0.1265
_refine_ls_wR_factor_ref 0.1292
_reflns_Friedel_coverage 0.794
_reflns_Friedel_fraction_full 0.794
_reflns_Friedel_fraction_max 0.794
_reflns_number_gt 5801
_reflns_number_total 6076
_reflns_threshold_expression 'I > 2\s(I)'
_cod_data_source_file ol6b03470_si_002.cif
_cod_data_source_block 1
_cod_depositor_comments
;

2019-02-26
Z value and formula fixed to values more according to usual
chemical conventions.                 miguel
;
_cod_original_formula_sum 'C44 H44 O10'
_cod_original_formula_weight 732.79
_cod_original_formula_moiety '2(C22 H22 O5)'
_cod_original_formula_units_Z 1
_cod_original_cell_volume 942.63(5)
_cod_database_code 1545020
_shelx_space_group_comment
;
The symmetry employed for this shelxl refinement is uniquely defined
by the following loop, which should always be used as a source of
symmetry information in preference to the above space-group names.
They are only intended as comments.
;
_reflns_odcompleteness_completeness 99.94
_reflns_odcompleteness_iscentric 1
_reflns_odcompleteness_theta 66.97
_olex2_refinement_description
;
1. Fixed Uiso
 At 1.2 times of:
  All C(H) groups, All C(H,H) groups
 At 1.5 times of:
  All C(H,H,H) groups, All O(H) groups
2.a Secondary CH2 refined with riding coordinates:
 C7(H7A,H7B), C29(H29A,H29B)
2.b Aromatic/amide H refined with riding coordinates:
 C3(H3), C4(H4), C5(H5A), C6(H6), C12(H12), C13(H13), C15(H15), C16(H16),
 C18(H18), C19(H19), C20(H20), C21(H21), C22(H22), C25(H25), C26(H26), C27(H27),
  C28(H28), C34(H34), C35(H35), C37(H37), C38(H38), C40(H40), C41(H41),
 C42(H42), C43(H43), C44(H44)
2.c Idealised Me refined as rotating group:
 C1(H1A,H1B,H1C), C10(H10A,H10B,H10C), C23(H23A,H23B,H23C), C32(H32A,H32B,H32C)
2.d Idealised tetrahedral OH refined as rotating group:
 O5(H5), O10(H10)
;
_shelx_shelxl_version_number 2014/7
_olex2_submission_special_instructions 'No special instructions were received'

loop_
_space_group_symop_operation_xyz
'x, y, z'

loop_
_atom_site_label
_atom_site_type_symbol
_atom_site_fract_x
_atom_site_fract_y
_atom_site_fract_z
_atom_site_U_iso_or_equiv
_atom_site_adp_type
_atom_site_occupancy
_atom_site_site_symmetry_order
_atom_site_calc_flag
_atom_site_refinement_flags_posn
O1 O 0.2316(6) 0.2458(4) 0.50744(15) 0.0737(8) Uani 1 1 d .
O2 O -0.1455(10) 0.2729(11) 0.5321(3) 0.175(4) Uani 1 1 d .
O3 O 0.5316(5) 0.8756(3) 0.30085(14) 0.0588(6) Uani 1 1 d .
O4 O 0.1456(4) 0.8101(3) 0.27014(13) 0.0518(5) Uani 1 1 d .
O5 O 0.6949(4) 0.6094(2) 0.24357(12) 0.0451(5) Uani 1 1 d .
H5 H 0.7756 0.6891 0.2523 0.068 Uiso 1 1 calc GR
O6 O -0.0129(6) 0.7527(4) 0.50205(15) 0.0724(8) Uani 1 1 d .
O7 O 0.3718(6) 0.7432(6) 0.47747(19) 0.0941(13) Uani 1 1 d .
O8 O 0.8999(5) 0.1293(3) 0.70532(14) 0.0583(6) Uani 1 1 d .
O9 O 0.5272(4) 0.2006(3) 0.73265(13) 0.0514(5) Uani 1 1 d .
O10 O 1.0928(4) 0.3994(2) 0.75629(12) 0.0466(5) Uani 1 1 d .
H10 H 1.1693 0.3201 0.7492 0.070 Uiso 1 1 calc GR
C1 C 0.2906(12) 0.1909(7) 0.5708(2) 0.0891(16) Uani 1 1 d .
H1A H 0.4626 0.1934 0.5800 0.134 Uiso 1 1 calc GR
H1B H 0.2306 0.0877 0.5650 0.134 Uiso 1 1 calc GR
H1C H 0.2177 0.2550 0.6096 0.134 Uiso 1 1 calc GR
C2 C 0.0114(9) 0.2858(6) 0.4949(2) 0.0745(12) Uani 1 1 d .
C3 C -0.0191(8) 0.3481(5) 0.4307(2) 0.0680(10) Uani 1 1 d .
H3 H -0.1750 0.3677 0.4150 0.082 Uiso 1 1 calc R
C4 C 0.1601(7) 0.3779(4) 0.39417(17) 0.0470(7) Uani 1 1 d .
H4 H 0.3156 0.3622 0.4116 0.056 Uiso 1 1 calc R
C5 C 0.1373(6) 0.4329(4) 0.32943(17) 0.0465(7) Uani 1 1 d .
H5A H -0.0166 0.4528 0.3122 0.056 Uiso 1 1 calc R
C6 C 0.3219(6) 0.4565(3) 0.29340(16) 0.0436(7) Uani 1 1 d .
H6 H 0.4761 0.4452 0.3130 0.052 Uiso 1 1 calc R
C7 C 0.3015(6) 0.4999(3) 0.22344(15) 0.0405(6) Uani 1 1 d .
H7A H 0.1341 0.5211 0.2124 0.049 Uiso 1 1 calc R
H7B H 0.3482 0.4137 0.1879 0.049 Uiso 1 1 calc R
C8 C 0.4571(5) 0.6394(3) 0.21988(14) 0.0364(6) Uani 1 1 d .
C9 C 0.3558(6) 0.7831(3) 0.26684(14) 0.0386(6) Uani 1 1 d .
C10 C 0.4586(11) 1.0168(5) 0.3443(3) 0.0863(15) Uani 1 1 d .
H10A H 0.3605 1.0723 0.3162 0.130 Uiso 1 1 calc GR
H10B H 0.5992 1.0775 0.3642 0.130 Uiso 1 1 calc GR
H10C H 0.3675 0.9950 0.3814 0.130 Uiso 1 1 calc GR
C11 C 0.4518(5) 0.6723(3) 0.14541(14) 0.0357(6) Uani 1 1 d .
C12 C 0.2647(7) 0.6243(4) 0.09549(18) 0.0533(8) Uani 1 1 d .
H12 H 0.1391 0.5652 0.1060 0.064 Uiso 1 1 calc R
C13 C 0.2601(7) 0.6623(4) 0.03024(17) 0.0538(8) Uani 1 1 d .
H13 H 0.1316 0.6274 -0.0022 0.065 Uiso 1 1 calc R
C14 C 0.4403(5) 0.7504(3) 0.01167(14) 0.0357(6) Uani 1 1 d .
C15 C 0.6301(7) 0.7947(5) 0.06164(19) 0.0567(9) Uani 1 1 d .
H15 H 0.7571 0.8524 0.0510 0.068 Uiso 1 1 calc R
C16 C 0.6365(6) 0.7559(4) 0.12646(18) 0.0553(9) Uani 1 1 d .
H16 H 0.7685 0.7869 0.1582 0.066 Uiso 1 1 calc R
C17 C 0.4288(5) 0.7993(3) -0.05702(14) 0.0372(6) Uani 1 1 d .
C18 C 0.2406(8) 0.7546(5) -0.1067(2) 0.0685(12) Uani 1 1 d .
H18 H 0.1216 0.6882 -0.0982 0.082 Uiso 1 1 calc R
C19 C 0.2248(9) 0.8061(6) -0.1687(2) 0.0735(13) Uani 1 1 d .
H19 H 0.0943 0.7745 -0.2010 0.088 Uiso 1 1 calc R
C20 C 0.3950(7) 0.9019(4) -0.18394(16) 0.0518(8) Uani 1 1 d .
H20 H 0.3823 0.9369 -0.2257 0.062 Uiso 1 1 calc R
C21 C 0.5849(8) 0.9451(5) -0.1360(2) 0.0676(11) Uani 1 1 d .
H21 H 0.7055 1.0089 -0.1456 0.081 Uiso 1 1 calc R
C22 C 0.6012(8) 0.8957(5) -0.0735(2) 0.0623(10) Uani 1 1 d .
H22 H 0.7320 0.9282 -0.0415 0.075 Uiso 1 1 calc R
C23 C -0.0774(10) 0.8071(7) 0.4392(3) 0.0842(14) Uani 1 1 d .
H23A H -0.2446 0.7832 0.4253 0.126 Uiso 1 1 calc GR
H23B H 0.0204 0.7584 0.4022 0.126 Uiso 1 1 calc GR
H23C H -0.0513 0.9159 0.4480 0.126 Uiso 1 1 calc GR
C24 C 0.2176(7) 0.7240(4) 0.51466(18) 0.0543(8) Uani 1 1 d .
C25 C 0.2521(7) 0.6663(4) 0.58000(19) 0.0547(8) Uani 1 1 d .
H25 H 0.1168 0.6572 0.6048 0.066 Uiso 1 1 calc R
C26 C 0.4625(7) 0.6265(3) 0.60577(17) 0.0475(7) Uani 1 1 d .
H26 H 0.5979 0.6299 0.5803 0.057 Uiso 1 1 calc R
C27 C 0.4900(6) 0.5779(3) 0.67204(16) 0.0463(7) Uani 1 1 d .
H27 H 0.3497 0.5682 0.6946 0.056 Uiso 1 1 calc R
C28 C 0.6936(6) 0.5460(3) 0.70355(16) 0.0470(7) Uani 1 1 d .
H28 H 0.8344 0.5458 0.6800 0.056 Uiso 1 1 calc R
C29 C 0.7111(6) 0.5101(3) 0.77546(15) 0.0405(6) Uani 1 1 d .
H29A H 0.5498 0.4914 0.7886 0.049 Uiso 1 1 calc R
H29B H 0.7785 0.5988 0.8089 0.049 Uiso 1 1 calc R
C30 C 0.8661(5) 0.3714(3) 0.78104(15) 0.0370(6) Uani 1 1 d .
C31 C 0.7387(6) 0.2260(3) 0.73615(13) 0.0380(6) Uani 1 1 d .
C32 C 0.8036(11) -0.0150(5) 0.6645(3) 0.0815(14) Uani 1 1 d .
H32A H 0.7407 -0.0013 0.6192 0.122 Uiso 1 1 calc GR
H32B H 0.6766 -0.0507 0.6886 0.122 Uiso 1 1 calc GR
H32C H 0.9296 -0.0888 0.6584 0.122 Uiso 1 1 calc GR
C33 C 0.8933(5) 0.3431(3) 0.85626(14) 0.0363(6) Uani 1 1 d .
C34 C 1.0847(7) 0.2602(4) 0.87534(18) 0.0539(8) Uani 1 1 d .
H34 H 1.2023 0.2293 0.8436 0.065 Uiso 1 1 calc R
C35 C 1.1067(7) 0.2215(4) 0.94074(19) 0.0555(8) Uani 1 1 d .
H35 H 1.2377 0.1644 0.9516 0.067 Uiso 1 1 calc R
C36 C 0.9387(5) 0.2657(3) 0.99005(14) 0.0359(6) Uani 1 1 d .
C37 C 0.7532(7) 0.3543(4) 0.97176(18) 0.0530(8) Uani 1 1 d .
H37 H 0.6411 0.3906 1.0045 0.064 Uiso 1 1 calc R
C38 C 0.7284(7) 0.3909(4) 0.90611(18) 0.0519(8) Uani 1 1 d .
H38 H 0.5982 0.4488 0.8954 0.062 Uiso 1 1 calc R
C39 C 0.9548(5) 0.2161(3) 1.05882(14) 0.0373(6) Uani 1 1 d .
C40 C 1.1348(8) 0.1203(4) 1.07500(19) 0.0576(9) Uani 1 1 d .
H40 H 1.2521 0.0892 1.0432 0.069 Uiso 1 1 calc R
C41 C 1.1437(8) 0.0697(4) 1.1376(2) 0.0610(9) Uani 1 1 d .
H41 H 1.2663 0.0052 1.1471 0.073 Uiso 1 1 calc R
C42 C 0.9744(8) 0.1136(4) 1.18557(16) 0.0518(8) Uani 1 1 d .
H42 H 0.9789 0.0784 1.2273 0.062 Uiso 1 1 calc R
C43 C 0.8000(8) 0.2095(5) 1.1708(2) 0.0663(10) Uani 1 1 d .
H43 H 0.6848 0.2413 1.2032 0.080 Uiso 1 1 calc R
C44 C 0.7898(8) 0.2611(5) 1.10874(19) 0.0616(10) Uani 1 1 d .
H44 H 0.6687 0.3277 1.1004 0.074 Uiso 1 1 calc R

loop_
_atom_site_aniso_label
_atom_site_aniso_U_11
_atom_site_aniso_U_22
_atom_site_aniso_U_33
_atom_site_aniso_U_23
_atom_site_aniso_U_13
_atom_site_aniso_U_12
O1 0.075(2) 0.099(2) 0.0571(14) 0.0397(15) 0.0068(14) -0.0021(16)
O2 0.090(3) 0.332(10) 0.162(5) 0.168(6) 0.054(3) 0.023(5)
O3 0.0515(15) 0.0490(11) 0.0658(14) -0.0076(10) -0.0080(11) -0.0008(10)
O4 0.0402(13) 0.0515(11) 0.0622(12) 0.0075(9) 0.0055(10) 0.0100(9)
O5 0.0354(11) 0.0466(10) 0.0540(11) 0.0143(9) -0.0049(9) 0.0068(8)
O6 0.0604(17) 0.110(2) 0.0558(14) 0.0369(15) 0.0085(12) 0.0238(16)
O7 0.0579(19) 0.163(4) 0.083(2) 0.073(2) 0.0093(16) 0.001(2)
O8 0.0602(16) 0.0479(11) 0.0625(13) -0.0024(10) 0.0177(11) 0.0030(10)
O9 0.0419(13) 0.0493(10) 0.0610(12) 0.0079(9) 0.0021(10) -0.0086(9)
O10 0.0376(12) 0.0500(11) 0.0567(11) 0.0183(9) 0.0141(9) -0.0023(9)
C1 0.109(4) 0.106(3) 0.063(2) 0.044(2) -0.001(3) -0.015(3)
C2 0.071(3) 0.098(3) 0.065(2) 0.036(2) 0.017(2) -0.011(2)
C3 0.053(2) 0.091(3) 0.068(2) 0.035(2) 0.0034(18) -0.003(2)
C4 0.0480(18) 0.0482(14) 0.0459(15) 0.0125(12) 0.0033(13) 0.0004(13)
C5 0.0433(17) 0.0487(14) 0.0495(15) 0.0150(12) 0.0021(13) 0.0035(12)
C6 0.0437(17) 0.0428(13) 0.0456(15) 0.0135(11) -0.0017(13) 0.0048(12)
C7 0.0422(17) 0.0377(12) 0.0422(13) 0.0104(10) 0.0001(12) 0.0024(11)
C8 0.0327(15) 0.0352(12) 0.0413(13) 0.0091(10) -0.0013(11) 0.0040(10)
C9 0.0398(17) 0.0392(12) 0.0375(12) 0.0108(10) -0.0021(11) 0.0022(11)
C10 0.090(4) 0.056(2) 0.093(3) -0.023(2) -0.016(3) 0.007(2)
C11 0.0339(15) 0.0323(11) 0.0409(13) 0.0071(10) 0.0030(11) 0.0049(10)
C12 0.0450(19) 0.0653(18) 0.0535(17) 0.0253(14) -0.0088(14) -0.0238(15)
C13 0.049(2) 0.0653(18) 0.0479(16) 0.0193(14) -0.0123(14) -0.0241(16)
C14 0.0360(15) 0.0309(11) 0.0390(13) 0.0038(9) 0.0049(11) 0.0015(10)
C15 0.0411(19) 0.077(2) 0.0560(18) 0.0253(16) -0.0018(15) -0.0221(16)
C16 0.0386(18) 0.077(2) 0.0519(17) 0.0216(16) -0.0131(14) -0.0169(16)
C17 0.0381(16) 0.0312(11) 0.0417(13) 0.0043(10) 0.0088(11) 0.0029(10)
C18 0.061(3) 0.093(3) 0.0567(19) 0.0344(19) -0.0089(17) -0.037(2)
C19 0.070(3) 0.103(3) 0.0517(18) 0.032(2) -0.0122(18) -0.035(2)
C20 0.069(2) 0.0478(15) 0.0408(14) 0.0133(12) 0.0110(14) -0.0016(15)
C21 0.070(3) 0.073(2) 0.067(2) 0.0309(19) 0.0066(19) -0.027(2)
C22 0.058(2) 0.072(2) 0.0592(19) 0.0252(17) -0.0089(17) -0.0268(19)
C23 0.073(3) 0.125(4) 0.066(2) 0.044(3) 0.002(2) 0.021(3)
C24 0.056(2) 0.0617(18) 0.0483(16) 0.0174(14) 0.0036(15) 0.0027(15)
C25 0.053(2) 0.0660(18) 0.0502(16) 0.0212(14) 0.0095(15) 0.0060(16)
C26 0.053(2) 0.0465(14) 0.0453(15) 0.0133(12) 0.0048(13) -0.0023(13)
C27 0.0466(18) 0.0473(14) 0.0476(15) 0.0149(12) 0.0063(13) 0.0008(13)
C28 0.0457(18) 0.0503(15) 0.0493(16) 0.0184(12) 0.0098(13) 0.0010(13)
C29 0.0419(17) 0.0378(12) 0.0434(14) 0.0115(10) 0.0057(12) -0.0004(11)
C30 0.0343(15) 0.0373(12) 0.0408(13) 0.0099(10) 0.0071(11) -0.0038(10)
C31 0.0437(17) 0.0371(12) 0.0356(12) 0.0116(10) 0.0085(11) 0.0004(11)
C32 0.108(4) 0.0486(18) 0.080(3) -0.0114(18) 0.024(3) 0.002(2)
C33 0.0331(14) 0.0345(12) 0.0408(13) 0.0072(10) 0.0016(11) -0.0032(10)
C34 0.0444(19) 0.075(2) 0.0475(16) 0.0201(15) 0.0171(14) 0.0208(16)
C35 0.0417(19) 0.075(2) 0.0561(18) 0.0263(16) 0.0101(15) 0.0238(17)
C36 0.0335(15) 0.0328(11) 0.0394(13) 0.0035(10) 0.0005(11) -0.0019(10)
C37 0.050(2) 0.0667(18) 0.0485(16) 0.0205(14) 0.0185(14) 0.0255(16)
C38 0.048(2) 0.0642(18) 0.0498(16) 0.0236(14) 0.0128(14) 0.0244(16)
C39 0.0376(15) 0.0328(12) 0.0387(13) 0.0032(10) -0.0036(11) -0.0008(10)
C40 0.060(2) 0.0647(19) 0.0531(18) 0.0203(15) 0.0160(16) 0.0242(17)
C41 0.068(3) 0.0612(19) 0.0587(19) 0.0234(15) 0.0008(17) 0.0239(18)
C42 0.068(2) 0.0481(15) 0.0391(13) 0.0116(11) -0.0047(14) 0.0019(15)
C43 0.067(3) 0.090(3) 0.0496(18) 0.0258(17) 0.0160(17) 0.026(2)
C44 0.059(2) 0.081(2) 0.0519(18) 0.0262(17) 0.0121(17) 0.0313(19)

loop_
_atom_type_symbol
_atom_type_description
_atom_type_scat_dispersion_real
_atom_type_scat_dispersion_imag
_atom_type_scat_source
C C 0.0181 0.0091 'International Tables Vol C Tables 4.2.6.8 and 6.1.1.4'
H H 0.0000 0.0000 'International Tables Vol C Tables 4.2.6.8 and 6.1.1.4'
O O 0.0492 0.0322 'International Tables Vol C Tables 4.2.6.8 and 6.1.1.4'

loop_
_geom_angle_atom_site_label_1
_geom_angle_atom_site_label_2
_geom_angle_atom_site_label_3
_geom_angle
C2 O1 C1 118.7(4)
C9 O3 C10 116.3(3)
C8 O5 H5 109.5
C24 O6 C23 117.5(3)
C31 O8 C32 115.8(3)
C30 O10 H10 109.5
O1 C1 H1A 109.5
O1 C1 H1B 109.5
O1 C1 H1C 109.5
H1A C1 H1B 109.5
H1A C1 H1C 109.5
H1B C1 H1C 109.5
O1 C2 C3 112.8(3)
O2 C2 O1 122.6(5)
O2 C2 C3 124.6(5)
C2 C3 H3 117.9
C4 C3 C2 124.2(4)
C4 C3 H3 117.9
C3 C4 H4 117.0
C3 C4 C5 125.9(4)
C5 C4 H4 117.0
C4 C5 H5A 118.1
C6 C5 C4 123.8(3)
C6 C5 H5A 118.1
C5 C6 H6 117.6
C5 C6 C7 124.7(3)
C7 C6 H6 117.6
C6 C7 H7A 108.8
C6 C7 H7B 108.8
C6 C7 C8 113.7(2)
H7A C7 H7B 107.7
C8 C7 H7A 108.8
C8 C7 H7B 108.8
O5 C8 C7 106.7(2)
O5 C8 C9 111.7(2)
O5 C8 C11 111.0(2)
C7 C8 C9 109.3(2)
C7 C8 C11 112.6(2)
C11 C8 C9 105.8(2)
O3 C9 C8 111.4(3)
O4 C9 O3 124.3(3)
O4 C9 C8 124.3(3)
O3 C10 H10A 109.5
O3 C10 H10B 109.5
O3 C10 H10C 109.5
H10A C10 H10B 109.5
H10A C10 H10C 109.5
H10B C10 H10C 109.5
C12 C11 C8 122.8(3)
C16 C11 C8 120.2(2)
C16 C11 C12 117.0(3)
C11 C12 H12 119.4
C11 C12 C13 121.3(3)
C13 C12 H12 119.4
C12 C13 H13 118.9
C14 C13 C12 122.1(3)
C14 C13 H13 118.9
C13 C14 C15 116.0(3)
C13 C14 C17 122.3(3)
C15 C14 C17 121.7(3)
C14 C15 H15 118.9
C16 C15 C14 122.1(3)
C16 C15 H15 118.9
C11 C16 H16 119.3
C15 C16 C11 121.5(3)
C15 C16 H16 119.3
C18 C17 C14 121.6(3)
C18 C17 C22 116.3(3)
C22 C17 C14 122.1(3)
C17 C18 H18 119.3
C17 C18 C19 121.3(3)
C19 C18 H18 119.3
C18 C19 H19 119.2
C20 C19 C18 121.6(4)
C20 C19 H19 119.2
C19 C20 H20 121.1
C19 C20 C21 117.8(3)
C21 C20 H20 121.1
C20 C21 H21 119.5
C20 C21 C22 121.1(3)
C22 C21 H21 119.5
C17 C22 H22 119.1
C21 C22 C17 121.8(3)
C21 C22 H22 119.1
O6 C23 H23A 109.5
O6 C23 H23B 109.5
O6 C23 H23C 109.5
H23A C23 H23B 109.5
H23A C23 H23C 109.5
H23B C23 H23C 109.5
O6 C24 C25 110.6(3)
O7 C24 O6 123.5(3)
O7 C24 C25 125.9(4)
C24 C25 H25 117.8
C26 C25 C24 124.4(3)
C26 C25 H25 117.8
C25 C26 H26 118.7
C25 C26 C27 122.5(3)
C27 C26 H26 118.7
C26 C27 H27 116.8
C28 C27 C26 126.4(3)
C28 C27 H27 116.8
C27 C28 H28 118.3
C27 C28 C29 123.5(3)
C29 C28 H28 118.3
C28 C29 H29A 108.8
C28 C29 H29B 108.8
C28 C29 C30 114.0(2)
H29A C29 H29B 107.7
C30 C29 H29A 108.8
C30 C29 H29B 108.8
O10 C30 C29 106.4(2)
O10 C30 C31 112.1(2)
O10 C30 C33 111.3(2)
C29 C30 C31 108.8(2)
C29 C30 C33 112.8(2)
C33 C30 C31 105.5(2)
O8 C31 C30 110.5(3)
O9 C31 O8 124.7(3)
O9 C31 C30 124.7(3)
O8 C32 H32A 109.5
O8 C32 H32B 109.5
O8 C32 H32C 109.5
H32A C32 H32B 109.5
H32A C32 H32C 109.5
H32B C32 H32C 109.5
C34 C33 C30 119.5(3)
C34 C33 C38 117.0(3)
C38 C33 C30 123.4(3)
C33 C34 H34 119.2
C33 C34 C35 121.6(3)
C35 C34 H34 119.2
C34 C35 H35 119.2
C36 C35 C34 121.5(3)
C36 C35 H35 119.2
C35 C36 C39 121.4(3)
C37 C36 C35 116.5(3)
C37 C36 C39 122.1(3)
C36 C37 H37 119.0
C36 C37 C38 122.1(3)
C38 C37 H37 119.0
C33 C38 C37 121.2(3)
C33 C38 H38 119.4
C37 C38 H38 119.4
C40 C39 C36 121.5(3)
C44 C39 C36 121.9(3)
C44 C39 C40 116.6(3)
C39 C40 H40 119.3
C41 C40 C39 121.3(3)
C41 C40 H40 119.3
C40 C41 H41 119.6
C42 C41 C40 120.8(3)
C42 C41 H41 119.6
C41 C42 H42 120.8
C43 C42 C41 118.4(3)
C43 C42 H42 120.8
C42 C43 H43 119.3
C42 C43 C44 121.4(4)
C44 C43 H43 119.3
C39 C44 C43 121.5(3)
C39 C44 H44 119.3
C43 C44 H44 119.3

loop_
_geom_bond_atom_site_label_1
_geom_bond_atom_site_label_2
_geom_bond_distance
O1 C1 1.442(5)
O1 C2 1.299(6)
O2 C2 1.186(6)
O3 C9 1.324(4)
O3 C10 1.439(5)
O4 C9 1.196(4)
O5 H5 0.8200
O5 C8 1.417(4)
O6 C23 1.436(5)
O6 C24 1.325(5)
O7 C24 1.189(5)
O8 C31 1.329(4)
O8 C32 1.445(5)
O9 C31 1.190(4)
O10 H10 0.8200
O10 C30 1.414(4)
C1 H1A 0.9600
C1 H1B 0.9600
C1 H1C 0.9600
C2 C3 1.473(5)
C3 H3 0.9300
C3 C4 1.316(6)
C4 H4 0.9300
C4 C5 1.445(4)
C5 H5A 0.9300
C5 C6 1.318(5)
C6 H6 0.9300
C6 C7 1.491(4)
C7 H7A 0.9700
C7 H7B 0.9700
C7 C8 1.528(4)
C8 C9 1.543(4)
C8 C11 1.538(3)
C10 H10A 0.9600
C10 H10B 0.9600
C10 H10C 0.9600
C11 C12 1.379(4)
C11 C16 1.378(4)
C12 H12 0.9300
C12 C13 1.382(4)
C13 H13 0.9300
C13 C14 1.381(4)
C14 C15 1.385(5)
C14 C17 1.490(3)
C15 H15 0.9300
C15 C16 1.376(5)
C16 H16 0.9300
C17 C18 1.376(5)
C17 C22 1.380(5)
C18 H18 0.9300
C18 C19 1.380(5)
C19 H19 0.9300
C19 C20 1.358(6)
C20 H20 0.9300
C20 C21 1.361(6)
C21 H21 0.9300
C21 C22 1.379(5)
C22 H22 0.9300
C23 H23A 0.9600
C23 H23B 0.9600
C23 H23C 0.9600
C24 C25 1.473(4)
C25 H25 0.9300
C25 C26 1.323(5)
C26 H26 0.9300
C26 C27 1.446(4)
C27 H27 0.9300
C27 C28 1.314(5)
C28 H28 0.9300
C28 C29 1.499(4)
C29 H29A 0.9700
C29 H29B 0.9700
C29 C30 1.532(4)
C30 C31 1.545(4)
C30 C33 1.537(4)
C32 H32A 0.9600
C32 H32B 0.9600
C32 H32C 0.9600
C33 C34 1.376(5)
C33 C38 1.380(4)
C34 H34 0.9300
C34 C35 1.387(5)
C35 H35 0.9300
C35 C36 1.380(5)
C36 C37 1.378(5)
C36 C39 1.495(3)
C37 H37 0.9300
C37 C38 1.384(4)
C38 H38 0.9300
C39 C40 1.384(4)
C39 C44 1.377(5)
C40 H40 0.9300
C40 C41 1.384(5)
C41 H41 0.9300
C41 C42 1.368(6)
C42 H42 0.9300
C42 C43 1.354(6)
C43 H43 0.9300
C43 C44 1.380(5)
C44 H44 0.9300

loop_
_geom_torsion_atom_site_label_1
_geom_torsion_atom_site_label_2
_geom_torsion_atom_site_label_3
_geom_torsion_atom_site_label_4
_geom_torsion
O1 C2 C3 C4 -7.7(7)
O2 C2 C3 C4 172.1(7)
O5 C8 C9 O3 23.1(3)
O5 C8 C9 O4 -159.4(3)
O5 C8 C11 C12 143.2(3)
O5 C8 C11 C16 -38.3(4)
O6 C24 C25 C26 179.4(4)
O7 C24 C25 C26 -0.6(7)
O10 C30 C31 O8 25.9(3)
O10 C30 C31 O9 -157.9(3)
O10 C30 C33 C34 -38.6(4)
O10 C30 C33 C38 144.5(3)
C1 O1 C2 O2 -3.2(9)
C1 O1 C2 C3 176.5(4)
C2 C3 C4 C5 177.2(4)
C3 C4 C5 C6 -177.7(4)
C4 C5 C6 C7 174.4(3)
C5 C6 C7 C8 129.1(3)
C6 C7 C8 O5 52.5(3)
C6 C7 C8 C9 -68.4(3)
C6 C7 C8 C11 174.5(2)
C7 C8 C9 O3 140.8(2)
C7 C8 C9 O4 -41.7(4)
C7 C8 C11 C12 23.7(4)
C7 C8 C11 C16 -157.7(3)
C8 C11 C12 C13 176.8(3)
C8 C11 C16 C15 -176.2(3)
C9 C8 C11 C12 -95.5(3)
C9 C8 C11 C16 83.0(3)
C10 O3 C9 O4 0.1(5)
C10 O3 C9 C8 177.6(3)
C11 C8 C9 O3 -97.8(3)
C11 C8 C9 O4 79.8(3)
C11 C12 C13 C14 -0.4(6)
C12 C11 C16 C15 2.4(6)
C12 C13 C14 C15 1.9(5)
C12 C13 C14 C17 -176.3(3)
C13 C14 C15 C16 -1.3(6)
C13 C14 C17 C18 -2.2(5)
C13 C14 C17 C22 175.6(4)
C14 C15 C16 C11 -0.9(6)
C14 C17 C18 C19 176.8(4)
C14 C17 C22 C21 -177.6(4)
C15 C14 C17 C18 179.7(4)
C15 C14 C17 C22 -2.5(5)
C16 C11 C12 C13 -1.8(5)
C17 C14 C15 C16 176.9(3)
C17 C18 C19 C20 0.7(8)
C18 C17 C22 C21 0.4(6)
C18 C19 C20 C21 0.6(7)
C19 C20 C21 C22 -1.3(7)
C20 C21 C22 C17 0.9(7)
C22 C17 C18 C19 -1.1(7)
C23 O6 C24 O7 1.2(7)
C23 O6 C24 C25 -178.7(4)
C24 C25 C26 C27 176.7(3)
C25 C26 C27 C28 -175.3(4)
C26 C27 C28 C29 174.2(3)
C27 C28 C29 C30 134.6(3)
C28 C29 C30 O10 54.2(3)
C28 C29 C30 C31 -66.8(3)
C28 C29 C30 C33 176.6(2)
C29 C30 C31 O8 143.3(2)
C29 C30 C31 O9 -40.4(4)
C29 C30 C33 C34 -158.2(3)
C29 C30 C33 C38 24.9(4)
C30 C33 C34 C35 -174.9(3)
C30 C33 C38 C37 175.9(3)
C31 C30 C33 C34 83.2(3)
C31 C30 C33 C38 -93.8(3)
C32 O8 C31 O9 0.8(5)
C32 O8 C31 C30 177.1(3)
C33 C30 C31 O8 -95.5(3)
C33 C30 C31 O9 80.8(3)
C33 C34 C35 C36 -0.6(6)
C34 C33 C38 C37 -1.1(5)
C34 C35 C36 C37 -2.1(5)
C34 C35 C36 C39 176.3(3)
C35 C36 C37 C38 3.3(5)
C35 C36 C39 C40 -1.9(4)
C35 C36 C39 C44 179.2(4)
C36 C37 C38 C33 -1.7(6)
C36 C39 C40 C41 -177.4(3)
C36 C39 C44 C43 177.2(4)
C37 C36 C39 C40 176.5(4)
C37 C36 C39 C44 -2.4(4)
C38 C33 C34 C35 2.3(5)
C39 C36 C37 C38 -175.2(3)
C39 C40 C41 C42 -0.2(6)
C40 C39 C44 C43 -1.7(6)
C40 C41 C42 C43 -1.0(6)
C41 C42 C43 C44 0.8(7)
C42 C43 C44 C39 0.6(7)
C44 C39 C40 C41 1.5(6)
